data_2239101
loop_
_publ_author_name
'Cabrera-Vivas, Blanca M.'
'Flores-Alamo, Marcos'
'Mel\'endrez-Lu\'evano, Ruth'
'Mel\'endez-Balbuena, Lidia'
'Ramirez, Juan C.'

_publ_section_title
;
 (<i>E</i>)-1,1-Diphenyl-2-(thiophen-2-ylmethylidene)hydrazine
;
_journal_coeditor_code IS5326
_journal_issue 1
_journal_name_full 'Acta Crystallographica Section E'
_journal_page_first o80
_journal_paper_doi 10.1107/S1600536813033874
_journal_volume 70
_journal_year 2014
_chemical_formula_iupac 'C17 H14 N2 S'
_chemical_formula_moiety 'C17 H14 N2 S'
_chemical_formula_sum 'C17 H14 N2 S'
_chemical_formula_weight 278.36
_chemical_name_systematic
;
(<i>E</i>)-1,1-Diphenyl-2-(thiophen-2-ylmethylidene)hydrazine
;
_space_group_IT_number 2
_symmetry_cell_setting triclinic
_symmetry_space_group_name_Hall '-P 1'
_symmetry_space_group_name_H-M 'P -1'
_audit_creation_method 'WinGX routine CIF_UPDATE'
_cell_angle_alpha 100.290(6)
_cell_angle_beta 101.696(7)
_cell_angle_gamma 109.129(9)
_cell_formula_units_Z 4
_cell_length_a 9.8336(11)
_cell_length_b 9.8665(9)
_cell_length_c 16.6357(8)
_cell_measurement_reflns_used 6444
_cell_measurement_temperature 144(2)
_cell_measurement_theta_max 25.9999
_cell_measurement_theta_min 3.5597
_cell_volume 1439.9(3)
_computing_cell_refinement
;
<i>CrysAlis PRO</i> (Agilent, 2012)
;
_computing_data_collection
;
<i>CrysAlis PRO</i> (Agilent, 2012)
;
_computing_data_reduction
;
<i>CrysAlis RED</i> (Agilent, 2012)
;
_computing_molecular_graphics 'Mercury (Macrae <i>et al.</i>, 2006)'
_computing_publication_material 'WinGX (Farrugia, 2012)'
_computing_structure_refinement 'SHELXL97 (Sheldrick, 2008)'
_computing_structure_solution 'SHELXS97 (Sheldrick, 2008)'
_diffrn_ambient_temperature 144(2)
_diffrn_detector_area_resol_mean 10.4685
_diffrn_measured_fraction_theta_full 0.997
_diffrn_measured_fraction_theta_max 0.997
_diffrn_measurement_device_type 'Agilent Xcalibur (Atlas, Gemini)'
_diffrn_measurement_method '\w scans'
_diffrn_radiation_monochromator graphite
_diffrn_radiation_type MoK\a
_diffrn_radiation_wavelength 0.71073
_diffrn_reflns_av_R_equivalents 0.0197
_diffrn_reflns_limit_h_max 12
_diffrn_reflns_limit_h_min -12
_diffrn_reflns_limit_k_max 12
_diffrn_reflns_limit_k_min -10
_diffrn_reflns_limit_l_max 20
_diffrn_reflns_limit_l_min -20
_diffrn_reflns_number 10771
_diffrn_reflns_theta_full 25.242
_diffrn_reflns_theta_max 26.065
_diffrn_reflns_theta_min 3.568
_exptl_absorpt_coefficient_mu 0.215
_exptl_absorpt_correction_T_max 0.939
_exptl_absorpt_correction_T_min 0.916
_exptl_absorpt_correction_type multi-scan
_exptl_absorpt_process_details
;
(<i>CrysAlis RED</i>; Agilent, 2012)
;
_exptl_crystal_colour colourless
_exptl_crystal_density_diffrn 1.284
_exptl_crystal_description prism
_exptl_crystal_F_000 584
_exptl_crystal_size_max 0.579
_exptl_crystal_size_mid 0.511
_exptl_crystal_size_min 0.362
_refine_diff_density_max 0.225
_refine_diff_density_min -0.331
_refine_ls_extinction_method none
_refine_ls_goodness_of_fit_ref 1.074
_refine_ls_hydrogen_treatment constr
_refine_ls_matrix_type full
_refine_ls_number_parameters 361
_refine_ls_number_reflns 5672
_refine_ls_number_restraints 0
_refine_ls_restrained_S_all 1.074
_refine_ls_R_factor_all 0.0486
_refine_ls_R_factor_gt 0.0394
_refine_ls_shift/su_max 0
_refine_ls_shift/su_mean 0
_refine_ls_structure_factor_coef Fsqd
_refine_ls_weighting_details 'w=1/[\s^2^(Fo^2^)+(0.0382P)^2^+0.4189P] where P=(Fo^2^+2Fc^2^)/3'
_refine_ls_weighting_scheme calc
_refine_ls_wR_factor_gt 0.0916
_refine_ls_wR_factor_ref 0.0987
_reflns_number_gt 4856
_reflns_number_total 5672
_reflns_threshold_expression I>2\s(I)
_cod_data_source_file is5326sup1.cif
_cod_data_source_block I
_cod_original_cell_volume 1439.9(2)
_cod_database_code 2239101
_cod_database_fobs_code 2239101

loop_
_symmetry_equiv_pos_as_xyz
'x, y, z'
'-x, -y, -z'

loop_
_atom_site_type_symbol
_atom_site_label
_atom_site_fract_x
_atom_site_fract_y
_atom_site_fract_z
_atom_site_U_iso_or_equiv
_atom_site_adp_type
_atom_site_calc_flag
_atom_site_occupancy
S S1A 0.45980(5) 0.49688(5) 0.64718(3) 0.03525(13) Uani d 1
N N1A 0.22725(17) 0.04849(15) 0.46812(8) 0.0294(3) Uani d 1
N N2A 0.29506(15) 0.18305(15) 0.52848(8) 0.0258(3) Uani d 1
C C1A 0.14928(18) 0.05017(18) 0.38736(10) 0.0230(3) Uani d 1
C C2A 0.17908(19) 0.18184(19) 0.36238(11) 0.0277(4) Uani d 1
H H2A 0.2535 0.272 0.3995 0.033 Uiso calc 1
C C3A 0.0996(2) 0.1807(2) 0.28310(11) 0.0333(4) Uani d 1
H H3A 0.1199 0.2709 0.2664 0.04 Uiso calc 1
C C4A -0.0092(2) 0.0502(2) 0.22784(11) 0.0346(4) Uani d 1
H H4A -0.0628 0.0505 0.1736 0.042 Uiso calc 1
C C5A -0.0385(2) -0.0800(2) 0.25262(11) 0.0328(4) Uani d 1
H H5A -0.113 -0.1699 0.2152 0.039 Uiso calc 1
C C6A 0.03982(19) -0.08112(19) 0.33190(10) 0.0284(4) Uani d 1
H H6A 0.0187 -0.1715 0.3483 0.034 Uiso calc 1
C C7A 0.21917(18) -0.08886(17) 0.48812(10) 0.0238(3) Uani d 1
C C8A 0.11947(19) -0.15270(19) 0.53117(11) 0.0294(4) Uani d 1
H H8A 0.0551 -0.106 0.5474 0.035 Uiso calc 1
C C9A 0.1137(2) -0.28481(19) 0.55049(11) 0.0329(4) Uani d 1
H H9A 0.0454 -0.3287 0.5802 0.039 Uiso calc 1
C C10A 0.2069(2) -0.35305(19) 0.52681(11) 0.0328(4) Uani d 1
H H10A 0.2022 -0.444 0.5399 0.039 Uiso calc 1
C C11A 0.30686(19) -0.28940(19) 0.48412(11) 0.0320(4) Uani d 1
H H11A 0.3709 -0.3366 0.4679 0.038 Uiso calc 1
C C12A 0.31402(18) -0.15642(18) 0.46491(10) 0.0274(4) Uani d 1
H H12A 0.3835 -0.1119 0.436 0.033 Uiso calc 1
C C13A 0.35204(18) 0.18705(18) 0.60598(10) 0.0259(4) Uani d 1
H H13A 0.3475 0.0974 0.6209 0.031 Uiso calc 1
C C14A 0.42304(18) 0.32729(18) 0.67056(10) 0.0250(4) Uani d 1
C C15A 0.46818(19) 0.34694(19) 0.75658(11) 0.0309(4) Uani d 1
H H15A 0.4591 0.267 0.7823 0.037 Uiso calc 1
C C16A 0.52983(18) 0.49809(19) 0.80343(11) 0.0309(4) Uani d 1
H H16A 0.5649 0.5303 0.8638 0.037 Uiso calc 1
C C17A 0.5333(2) 0.5912(2) 0.75320(12) 0.0347(4) Uani d 1
H H17A 0.5718 0.6965 0.7738 0.042 Uiso calc 1
S S1B 0.49868(5) 0.03271(5) -0.12555(3) 0.03013(12) Uani d 1
N N1B 0.96060(14) 0.28458(16) 0.04326(8) 0.0260(3) Uani d 1
N N2B 0.82065(14) 0.20862(14) -0.01346(8) 0.0233(3) Uani d 1
C C1B 0.96712(18) 0.36467(17) 0.12427(10) 0.0221(3) Uani d 1
C C2B 0.84018(19) 0.33497(19) 0.15375(11) 0.0271(4) Uani d 1
H H2B 0.7471 0.2606 0.1192 0.032 Uiso calc 1
C C3B 0.8508(2) 0.4147(2) 0.23387(11) 0.0320(4) Uani d 1
H H3B 0.764 0.3944 0.2537 0.038 Uiso calc 1
C C4B 0.9854(2) 0.52359(19) 0.28560(11) 0.0331(4) Uani d 1
H H4B 0.9919 0.576 0.3409 0.04 Uiso calc 1
C C5B 1.1098(2) 0.55446(19) 0.25521(11) 0.0331(4) Uani d 1
H H5B 1.2022 0.6302 0.2896 0.04 Uiso calc 1
C C6B 1.10198(19) 0.47654(18) 0.17521(11) 0.0273(4) Uani d 1
H H6B 1.1884 0.4993 0.1551 0.033 Uiso calc 1
C C7B 1.09374(17) 0.29233(17) 0.01841(10) 0.0217(3) Uani d 1
C C8B 1.15424(18) 0.39775(19) -0.02261(10) 0.0270(4) Uani d 1
H H8B 1.1103 0.4682 -0.0321 0.032 Uiso calc 1
C C9B 1.27897(19) 0.40038(19) -0.04985(10) 0.0284(4) Uani d 1
H H9B 1.3209 0.4731 -0.0777 0.034 Uiso calc 1
C C10B 1.34251(18) 0.29745(19) -0.03651(10) 0.0274(4) Uani d 1
H H10B 1.4278 0.2992 -0.0555 0.033 Uiso calc 1
C C11B 1.28180(19) 0.19156(19) 0.00450(11) 0.0292(4) Uani d 1
H H11B 1.3255 0.1209 0.0137 0.035 Uiso calc 1
C C12B 1.15722(18) 0.18903(18) 0.03205(10) 0.0254(4) Uani d 1
H H12B 1.1155 0.1167 0.0602 0.03 Uiso calc 1
C C13B 0.81062(18) 0.14782(17) -0.09080(10) 0.0235(3) Uani d 1
H H13B 0.8991 0.1555 -0.1075 0.028 Uiso calc 1
C C14B 0.66548(17) 0.06796(17) -0.15229(10) 0.0226(3) Uani d 1
C C15B 0.63864(19) 0.01036(19) -0.23772(11) 0.0279(4) Uani d 1
H H15B 0.7159 0.0176 -0.2649 0.033 Uiso calc 1
C C16B 0.48434(19) -0.06090(19) -0.28138(11) 0.0304(4) Uani d 1
H H16B 0.447 -0.1064 -0.3409 0.036 Uiso calc 1
C C17B 0.39578(19) -0.05744(19) -0.22952(11) 0.0313(4) Uani d 1
H H17B 0.2893 -0.0997 -0.2482 0.038 Uiso calc 1

loop_
_atom_site_aniso_label
_atom_site_aniso_U_11
_atom_site_aniso_U_22
_atom_site_aniso_U_33
_atom_site_aniso_U_12
_atom_site_aniso_U_13
_atom_site_aniso_U_23
S1A 0.0430(3) 0.0264(2) 0.0326(3) 0.0123(2) 0.0031(2) 0.00904(19)
N1A 0.0417(9) 0.0208(7) 0.0206(7) 0.0096(6) 0.0033(7) 0.0038(6)
N2A 0.0285(7) 0.0226(7) 0.0232(7) 0.0079(6) 0.0062(6) 0.0031(6)
C1A 0.0251(8) 0.0267(8) 0.0198(8) 0.0115(7) 0.0092(7) 0.0055(7)
C2A 0.0304(9) 0.0260(9) 0.0263(9) 0.0095(7) 0.0091(8) 0.0068(7)
C3A 0.0431(11) 0.0354(10) 0.0301(9) 0.0210(9) 0.0133(9) 0.0145(8)
C4A 0.0360(10) 0.0478(11) 0.0251(9) 0.0230(9) 0.0065(8) 0.0104(8)
C5A 0.0287(9) 0.0366(10) 0.0274(9) 0.0113(8) 0.0042(8) 0.0009(8)
C6A 0.0301(9) 0.0266(9) 0.0258(9) 0.0085(7) 0.0078(8) 0.0047(7)
C7A 0.0285(9) 0.0218(8) 0.0183(8) 0.0083(7) 0.0033(7) 0.0044(6)
C8A 0.0260(9) 0.0316(9) 0.0295(9) 0.0102(7) 0.0087(8) 0.0057(8)
C9A 0.0322(9) 0.0311(10) 0.0304(9) 0.0040(8) 0.0081(8) 0.0125(8)
C10A 0.0337(10) 0.0227(9) 0.0324(10) 0.0072(8) -0.0050(8) 0.0074(8)
C11A 0.0297(9) 0.0309(9) 0.0318(10) 0.0154(8) 0.0012(8) 0.0007(8)
C12A 0.0247(8) 0.0282(9) 0.0235(8) 0.0057(7) 0.0063(7) 0.0013(7)
C13A 0.0291(9) 0.0240(8) 0.0249(9) 0.0101(7) 0.0074(7) 0.0071(7)
C14A 0.0228(8) 0.0250(8) 0.0250(8) 0.0082(7) 0.0047(7) 0.0053(7)
C15A 0.0325(9) 0.0296(9) 0.0258(9) 0.0073(8) 0.0052(8) 0.0075(7)
C16A 0.0252(9) 0.0345(10) 0.0238(9) 0.0065(8) 0.0032(7) -0.0014(8)
C17A 0.0293(9) 0.0258(9) 0.0401(11) 0.0083(8) 0.0037(8) -0.0017(8)
S1B 0.0233(2) 0.0401(3) 0.0284(2) 0.01185(19) 0.00921(19) 0.0106(2)
N1B 0.0180(7) 0.0343(8) 0.0204(7) 0.0075(6) 0.0031(6) 0.0014(6)
N2B 0.0205(7) 0.0243(7) 0.0221(7) 0.0069(6) 0.0031(6) 0.0050(6)
C1B 0.0262(8) 0.0232(8) 0.0187(8) 0.0114(7) 0.0047(7) 0.0077(7)
C2B 0.0258(9) 0.0286(9) 0.0258(9) 0.0079(7) 0.0082(7) 0.0082(7)
C3B 0.0393(10) 0.0343(10) 0.0314(9) 0.0176(8) 0.0194(9) 0.0129(8)
C4B 0.0491(11) 0.0275(9) 0.0254(9) 0.0173(8) 0.0138(9) 0.0044(7)
C5B 0.0373(10) 0.0269(9) 0.0268(9) 0.0084(8) 0.0030(8) 0.0015(7)
C6B 0.0268(9) 0.0284(9) 0.0253(9) 0.0097(7) 0.0061(7) 0.0063(7)
C7B 0.0184(8) 0.0244(8) 0.0174(7) 0.0058(6) 0.0022(6) 0.0012(6)
C8B 0.0266(9) 0.0284(9) 0.0267(9) 0.0117(7) 0.0050(7) 0.0097(7)
C9B 0.0290(9) 0.0293(9) 0.0242(9) 0.0064(7) 0.0078(7) 0.0094(7)
C10B 0.0217(8) 0.0328(9) 0.0240(8) 0.0084(7) 0.0078(7) 0.0009(7)
C11B 0.0278(9) 0.0258(9) 0.0329(9) 0.0126(7) 0.0053(8) 0.0039(7)
C12B 0.0262(9) 0.0218(8) 0.0248(8) 0.0062(7) 0.0056(7) 0.0056(7)
C13B 0.0218(8) 0.0253(8) 0.0234(8) 0.0089(7) 0.0060(7) 0.0065(7)
C14B 0.0230(8) 0.0226(8) 0.0232(8) 0.0094(7) 0.0073(7) 0.0060(7)
C15B 0.0250(9) 0.0321(9) 0.0254(9) 0.0111(7) 0.0073(7) 0.0044(7)
C16B 0.0302(9) 0.0284(9) 0.0252(9) 0.0092(7) -0.0012(8) 0.0033(7)
C17B 0.0217(8) 0.0317(9) 0.0356(10) 0.0072(7) 0.0004(8) 0.0113(8)

loop_
_atom_type_symbol
_atom_type_description
_atom_type_scat_dispersion_real
_atom_type_scat_dispersion_imag
_atom_type_scat_source
C C 0.0033 0.0016 'International Tables Vol C Tables 4.2.6.8 and 6.1.1.4'
H H 0 0 'International Tables Vol C Tables 4.2.6.8 and 6.1.1.4'
N N 0.0061 0.0033 'International Tables Vol C Tables 4.2.6.8 and 6.1.1.4'
S S 0.1246 0.1234 'International Tables Vol C Tables 4.2.6.8 and 6.1.1.4'

loop_
_exptl_crystal_face_index_h
_exptl_crystal_face_index_k
_exptl_crystal_face_index_l
_exptl_crystal_face_perp_dist
2 -13 0 0.1514
-2 12 -13 0.1866
0 0 -22 0.2524
0 0 22 0.2524
12 -1 -15 0.1913
-12 1 15 0.1913
13 -3 4 0.1811
-13 3 -4 0.1811

loop_
_geom_angle_atom_site_label_1
_geom_angle_atom_site_label_2
_geom_angle_atom_site_label_3
_geom_angle
C17A S1A C14A 91.75(9)
N2A N1A C1A 116.17(13)
N2A N1A C7A 122.29(13)
C1A N1A C7A 121.09(13)
C13A N2A N1A 119.40(14)
C2A C1A C6A 119.30(15)
C2A C1A N1A 120.86(15)
C6A C1A N1A 119.83(15)
C3A C2A C1A 119.70(16)
C3A C2A H2A 120.1
C1A C2A H2A 120.1
C2A C3A C4A 121.05(17)
C2A C3A H3A 119.5
C4A C3A H3A 119.5
C5A C4A C3A 119.19(16)
C5A C4A H4A 120.4
C3A C4A H4A 120.4
C4A C5A C6A 120.59(17)
C4A C5A H5A 119.7
C6A C5A H5A 119.7
C5A C6A C1A 120.16(16)
C5A C6A H6A 119.9
C1A C6A H6A 119.9
C8A C7A C12A 120.14(15)
C8A C7A N1A 120.52(15)
C12A C7A N1A 119.34(14)
C7A C8A C9A 119.80(16)
C7A C8A H8A 120.1
C9A C8A H8A 120.1
C10A C9A C8A 120.23(16)
C10A C9A H9A 119.9
C8A C9A H9A 119.9
C11A C10A C9A 120.12(16)
C11A C10A H10A 119.9
C9A C10A H10A 119.9
C10A C11A C12A 120.06(16)
C10A C11A H11A 120
C12A C11A H11A 120
C7A C12A C11A 119.65(15)
C7A C12A H12A 120.2
C11A C12A H12A 120.2
N2A C13A C14A 120.29(15)
N2A C13A H13A 119.9
C14A C13A H13A 119.9
C15A C14A C13A 126.66(16)
C15A C14A S1A 110.41(13)
C13A C14A S1A 122.92(13)
C14A C15A C16A 113.27(16)
C14A C15A H15A 123.4
C16A C15A H15A 123.4
C17A C16A C15A 112.64(16)
C17A C16A H16A 123.7
C15A C16A H16A 123.7
C16A C17A S1A 111.92(13)
C16A C17A H17A 124
S1A C17A H17A 124
C17B S1B C14B 91.65(8)
N2B N1B C1B 116.88(13)
N2B N1B C7B 121.16(12)
C1B N1B C7B 121.74(13)
C13B N2B N1B 118.81(13)
C2B C1B C6B 119.38(15)
C2B C1B N1B 121.00(15)
C6B C1B N1B 119.62(14)
C3B C2B C1B 119.53(16)
C3B C2B H2B 120.2
C1B C2B H2B 120.2
C2B C3B C4B 121.33(16)
C2B C3B H3B 119.3
C4B C3B H3B 119.3
C5B C4B C3B 118.76(16)
C5B C4B H4B 120.6
C3B C4B H4B 120.6
C4B C5B C6B 120.98(17)
C4B C5B H5B 119.5
C6B C5B H5B 119.5
C5B C6B C1B 119.99(16)
C5B C6B H6B 120
C1B C6B H6B 120
C8B C7B C12B 120.21(15)
C8B C7B N1B 120.15(14)
C12B C7B N1B 119.57(14)
C7B C8B C9B 119.86(15)
C7B C8B H8B 120.1
C9B C8B H8B 120.1
C10B C9B C8B 120.13(15)
C10B C9B H9B 119.9
C8B C9B H9B 119.9
C9B C10B C11B 120.04(15)
C9B C10B H10B 120
C11B C10B H10B 120
C12B C11B C10B 119.91(16)
C12B C11B H11B 120
C10B C11B H11B 120
C7B C12B C11B 119.83(15)
C7B C12B H12B 120.1
C11B C12B H12B 120.1
N2B C13B C14B 120.34(15)
N2B C13B H13B 119.8
C14B C13B H13B 119.8
C15B C14B C13B 126.43(15)
C15B C14B S1B 110.52(12)
C13B C14B S1B 123.05(12)
C14B C15B C16B 113.16(15)
C14B C15B H15B 123.4
C16B C15B H15B 123.4
C17B C16B C15B 112.77(16)
C17B C16B H16B 123.6
C15B C16B H16B 123.6
C16B C17B S1B 111.90(13)
C16B C17B H17B 124.1
S1B C17B H17B 124.1

loop_
_geom_bond_atom_site_label_1
_geom_bond_atom_site_label_2
_geom_bond_distance
S1A C17A 1.7190(19)
S1A C14A 1.7247(17)
N1A N2A 1.3739(19)
N1A C1A 1.411(2)
N1A C7A 1.433(2)
N2A C13A 1.285(2)
C1A C2A 1.392(2)
C1A C6A 1.394(2)
C2A C3A 1.386(2)
C2A H2A 0.95
C3A C4A 1.387(3)
C3A H3A 0.95
C4A C5A 1.378(3)
C4A H4A 0.95
C5A C6A 1.390(2)
C5A H5A 0.95
C6A H6A 0.95
C7A C8A 1.383(2)
C7A C12A 1.387(2)
C8A C9A 1.384(2)
C8A H8A 0.95
C9A C10A 1.379(3)
C9A H9A 0.95
C10A C11A 1.379(3)
C10A H10A 0.95
C11A C12A 1.388(2)
C11A H11A 0.95
C12A H12A 0.95
C13A C14A 1.445(2)
C13A H13A 0.95
C14A C15A 1.367(2)
C15A C16A 1.414(2)
C15A H15A 0.95
C16A C17A 1.345(3)
C16A H16A 0.95
C17A H17A 0.95
S1B C17B 1.7198(18)
S1B C14B 1.7281(16)
N1B N2B 1.3751(18)
N1B C1B 1.413(2)
N1B C7B 1.434(2)
N2B C13B 1.288(2)
C1B C2B 1.394(2)
C1B C6B 1.395(2)
C2B C3B 1.386(2)
C2B H2B 0.95
C3B C4B 1.387(3)
C3B H3B 0.95
C4B C5B 1.381(3)
C4B H4B 0.95
C5B C6B 1.386(2)
C5B H5B 0.95
C6B H6B 0.95
C7B C8B 1.384(2)
C7B C12B 1.386(2)
C8B C9B 1.385(2)
C8B H8B 0.95
C9B C10B 1.382(2)
C9B H9B 0.95
C10B C11B 1.387(2)
C10B H10B 0.95
C11B C12B 1.387(2)
C11B H11B 0.95
C12B H12B 0.95
C13B C14B 1.445(2)
C13B H13B 0.95
C14B C15B 1.369(2)
C15B C16B 1.413(2)
C15B H15B 0.95
C16B C17B 1.348(3)
C16B H16B 0.95
C17B H17B 0.95

loop_
_geom_hbond_atom_site_label_D
_geom_hbond_atom_site_label_H
_geom_hbond_atom_site_label_A
_geom_hbond_site_symmetry_A
_geom_hbond_distance_DH
_geom_hbond_distance_HA
_geom_hbond_distance_DA
_geom_hbond_angle_DHA
C3A H3A Cg5 1_455 0.95 2.76 3.553(2) 141
C8A H8A Cg2 2_556 0.95 2.97 3.740(2) 139
C15B H15B Cg2 2_655 0.95 2.60 3.484(2) 156
C16A H16A Cg6 2_766 0.95 2.72 3.5725(19) 150
C16B H16B Cg3 1_554 0.95 2.80 3.659(2) 151

loop_
_geom_torsion_atom_site_label_1
_geom_torsion_atom_site_label_2
_geom_torsion_atom_site_label_3
_geom_torsion_atom_site_label_4
_geom_torsion
C1A N1A N2A C13A 171.50(14)
C7A N1A N2A C13A -0.8(2)
N2A N1A C1A C2A 19.8(2)
C7A N1A C1A C2A -167.71(15)
N2A N1A C1A C6A -159.52(14)
C7A N1A C1A C6A 12.9(2)
C6A C1A C2A C3A 0.2(2)
N1A C1A C2A C3A -179.22(15)
C1A C2A C3A C4A -0.2(3)
C2A C3A C4A C5A 0.2(3)
C3A C4A C5A C6A -0.1(3)
C4A C5A C6A C1A 0.0(3)
C2A C1A C6A C5A 0.0(2)
N1A C1A C6A C5A 179.33(15)
N2A N1A C7A C8A 75.1(2)
C1A N1A C7A C8A -96.82(19)
N2A N1A C7A C12A -103.95(18)
C1A N1A C7A C12A 84.1(2)
C12A C7A C8A C9A -0.5(2)
N1A C7A C8A C9A -179.57(15)
C7A C8A C9A C10A -0.1(3)
C8A C9A C10A C11A 0.4(3)
C9A C10A C11A C12A 0.0(3)
C8A C7A C12A C11A 0.9(2)
N1A C7A C12A C11A 179.96(15)
C10A C11A C12A C7A -0.6(2)
N1A N2A C13A C14A -179.61(14)
N2A C13A C14A C15A 169.63(17)
N2A C13A C14A S1A -9.3(2)
C17A S1A C14A C15A -0.57(14)
C17A S1A C14A C13A 178.54(15)
C13A C14A C15A C16A -178.07(16)
S1A C14A C15A C16A 1.0(2)
C14A C15A C16A C17A -1.0(2)
C15A C16A C17A S1A 0.6(2)
C14A S1A C17A C16A 0.00(14)
C1B N1B N2B C13B 172.48(14)
C7B N1B N2B C13B -2.2(2)
N2B N1B C1B C2B 17.7(2)
C7B N1B C1B C2B -167.66(14)
N2B N1B C1B C6B -161.46(14)
C7B N1B C1B C6B 13.2(2)
C6B C1B C2B C3B -1.4(2)
N1B C1B C2B C3B 179.43(15)
C1B C2B C3B C4B -0.1(3)
C2B C3B C4B C5B 1.5(3)
C3B C4B C5B C6B -1.3(3)
C4B C5B C6B C1B -0.3(3)
C2B C1B C6B C5B 1.6(2)
N1B C1B C6B C5B -179.22(15)
N2B N1B C7B C8B 83.36(19)
C1B N1B C7B C8B -91.07(19)
N2B N1B C7B C12B -93.54(18)
C1B N1B C7B C12B 92.03(19)
C12B C7B C8B C9B -0.2(2)
N1B C7B C8B C9B -177.12(14)
C7B C8B C9B C10B 0.3(2)
C8B C9B C10B C11B -0.3(3)
C9B C10B C11B C12B 0.0(3)
C8B C7B C12B C11B 0.0(2)
N1B C7B C12B C11B 176.93(14)
C10B C11B C12B C7B 0.1(2)
N1B N2B C13B C14B -179.59(13)
N2B C13B C14B C15B 173.46(16)
N2B C13B C14B S1B -6.5(2)
C17B S1B C14B C15B -0.43(13)
C17B S1B C14B C13B 179.51(14)
C13B C14B C15B C16B -179.54(15)
S1B C14B C15B C16B 0.40(19)
C14B C15B C16B C17B -0.1(2)
C15B C16B C17B S1B -0.2(2)
C14B S1B C17B C16B 0.35(14)
